data_2225532
loop_
_publ_author_name
'Dahmani, S.'
'Haoudi, A.'
'Capet, F.'
'Essassi, El Mokhtar'
'Ng, Seik Weng'

_publ_section_title
;
 6-Bromo-1,3-di-2-propynyl-1<i>H</i>-imidazo[4,5-<i>b</i>]pyridin-2(3<i>H</i>)-one
;
_journal_coeditor_code HG2650
_journal_issue 4
_journal_name_full 'Acta Crystallographica Section E'
_journal_page_first o756
_journal_paper_doi 10.1107/S1600536810007701
_journal_volume 66
_journal_year 2010
_chemical_formula_iupac 'C12 H8 Br N3 O'
_chemical_formula_moiety 'C12 H8 Br N3 O'
_chemical_formula_sum 'C12 H8 Br N3 O'
_chemical_formula_weight 290.12
_chemical_name_systematic
;
6-Bromo-1,3-di-2-propynyl-1<i>H</i>-imidazo[4,5-<i>b</i>]pyridin-
2(3<i>H</i>)-one
;
_space_group_IT_number 14
_symmetry_cell_setting monoclinic
_symmetry_space_group_name_Hall '-P 2ybc'
_symmetry_space_group_name_H-M 'P 1 21/c 1'
_atom_sites_solution_hydrogens geom
_atom_sites_solution_primary direct
_atom_sites_solution_secondary difmap
_audit_creation_method SHELXL-97
_cell_angle_alpha 90.00
_cell_angle_beta 102.9950(10)
_cell_angle_gamma 90.00
_cell_formula_units_Z 4
_cell_length_a 9.0725(3)
_cell_length_b 18.6212(5)
_cell_length_c 7.0684(2)
_cell_measurement_reflns_used 9924
_cell_measurement_temperature 293(2)
_cell_measurement_theta_max 31.8
_cell_measurement_theta_min 2.3
_cell_volume 1163.56(6)
_computing_cell_refinement 'SAINT (Bruker, 2008)'
_computing_data_collection 'APEX2 (Bruker, 2008)'
_computing_data_reduction 'SAINT (Bruker, 2008)'
_computing_molecular_graphics 'X-SEED (Barbour, 2001)'
_computing_publication_material 'publCIF (Westrip, 2010)'
_computing_structure_refinement 'SHELXL97 (Sheldrick, 2008)'
_computing_structure_solution 'SHELXS97 (Sheldrick, 2008)'
_diffrn_ambient_temperature 293(2)
_diffrn_measured_fraction_theta_full 0.999
_diffrn_measured_fraction_theta_max 0.999
_diffrn_measurement_device '\k-geometry diffractometer'
_diffrn_measurement_device_type 'Bruker X8 APEXII'
_diffrn_measurement_method '\f and \w scans'
_diffrn_radiation_monochromator graphite
_diffrn_radiation_source 'fine-focus sealed tube'
_diffrn_radiation_type MoK\a
_diffrn_radiation_wavelength 0.71073
_diffrn_reflns_av_R_equivalents 0.0318
_diffrn_reflns_av_sigmaI/netI 0.0175
_diffrn_reflns_limit_h_max 12
_diffrn_reflns_limit_h_min -12
_diffrn_reflns_limit_k_max 26
_diffrn_reflns_limit_k_min -26
_diffrn_reflns_limit_l_max 9
_diffrn_reflns_limit_l_min -9
_diffrn_reflns_number 27315
_diffrn_reflns_theta_full 30.00
_diffrn_reflns_theta_max 30.00
_diffrn_reflns_theta_min 2.55
_diffrn_standards_decay_% 0
_diffrn_standards_interval_count 0
_diffrn_standards_interval_time 0
_diffrn_standards_number 0
_exptl_absorpt_coefficient_mu 3.518
_exptl_absorpt_correction_T_max 0.6204
_exptl_absorpt_correction_T_min 0.3723
_exptl_absorpt_correction_type multi-scan
_exptl_absorpt_process_details '(SADABS; Sheldrick, 1996)'
_exptl_crystal_colour Yellow
_exptl_crystal_density_diffrn 1.656
_exptl_crystal_density_method 'not measured'
_exptl_crystal_description Prism
_exptl_crystal_F_000 576
_exptl_crystal_size_max 0.35
_exptl_crystal_size_mid 0.30
_exptl_crystal_size_min 0.15
_refine_diff_density_max 0.870
_refine_diff_density_min -0.803
_refine_ls_extinction_method none
_refine_ls_goodness_of_fit_ref 1.029
_refine_ls_hydrogen_treatment mixed
_refine_ls_matrix_type full
_refine_ls_number_parameters 162
_refine_ls_number_reflns 3383
_refine_ls_number_restraints 2
_refine_ls_restrained_S_all 1.028
_refine_ls_R_factor_all 0.0379
_refine_ls_R_factor_gt 0.0291
_refine_ls_shift/su_max 0.001
_refine_ls_shift/su_mean 0.001
_refine_ls_structure_factor_coef Fsqd
_refine_ls_weighting_details 'calc w=1/[\s^2^(Fo^2^)+(0.0475P)^2^+0.4099P] where P=(Fo^2^+2Fc^2^)/3'
_refine_ls_weighting_scheme calc
_refine_ls_wR_factor_gt 0.0803
_refine_ls_wR_factor_ref 0.0854
_reflns_number_gt 2810
_reflns_number_total 3383
_reflns_threshold_expression I>2\s(I)
_cod_data_source_file hg2650.cif
_cod_data_source_block I
_cod_depositor_comments
;
The following automatic conversions were performed:
'_symmetry_cell_setting' value 'Monoclinic' changed to 'monoclinic'
according to '/home/saulius/struct/CIF-dictionaries/cif_core.dic'
dictionary named 'cif_core.dic' version 2.4.1 from
2010-06-29.

'_exptl_absorpt_correction_type' value 'Multi-scan' changed
to 'multi-scan' according to
'/home/saulius/struct/CIF-dictionaries/cif_core.dic' dictionary named
'cif_core.dic' version 2.4.1 from 2010-06-29.

Automatic conversion script
Id: cif_fix_enum 1527 2010-12-29 10:47:43Z saulius 
;
_cod_original_sg_symbol_H-M 'P 21/c'
_cod_database_code 2225532
_cod_database_fobs_code 2225532

loop_
_symmetry_equiv_pos_as_xyz
'x, y, z'
'-x, y+1/2, -z+1/2'
'-x, -y, -z'
'x, -y-1/2, z-1/2'

loop_
_atom_site_type_symbol
_atom_site_label
_atom_site_fract_x
_atom_site_fract_y
_atom_site_fract_z
_atom_site_U_iso_or_equiv
_atom_site_adp_type
_atom_site_calc_flag
_atom_site_refinement_flags
_atom_site_occupancy
_atom_site_disorder_assembly
_atom_site_disorder_group
Br Br1 0.40313(3) 0.071904(9) 0.35455(3) 0.05174(9) Uani d . 1 . .
O O1 0.32318(15) 0.47483(7) 0.3528(2) 0.0435(3) Uani d . 1 . .
N N1 0.12161(15) 0.24467(8) 0.3731(2) 0.0354(3) Uani d . 1 . .
N N2 0.18505(15) 0.37028(8) 0.3651(2) 0.0326(3) Uani d . 1 . .
N N3 0.42693(14) 0.35966(7) 0.35770(18) 0.0289(3) Uani d . 1 . .
C C1 0.1822(2) 0.17839(9) 0.3720(2) 0.0368(4) Uani d . 1 . .
H H1 0.1213 0.1387 0.3786 0.044 Uiso calc R 1 . .
C C2 0.3302(2) 0.16693(8) 0.3614(2) 0.0322(3) Uani d . 1 . .
C C3 0.43018(17) 0.22350(8) 0.3550(2) 0.0289(3) Uani d . 1 . .
H H3 0.5302 0.2161 0.3481 0.035 Uiso calc R 1 . .
C C4 0.21635(17) 0.29782(8) 0.3662(2) 0.0279(3) Uani d . 1 . .
C C5 0.36927(16) 0.29091(8) 0.3596(2) 0.0251(3) Uani d . 1 . .
C C6 0.0418(2) 0.40256(12) 0.3799(3) 0.0457(4) Uani d . 1 . .
H H6A 0.0621 0.4471 0.4522 0.055 Uiso calc R 1 . .
H H6B -0.0093 0.3705 0.4524 0.055 Uiso calc R 1 . .
C C7 -0.0586(2) 0.41743(12) 0.1911(3) 0.0484(5) Uani d . 1 . .
C C8 -0.1389(3) 0.43130(16) 0.0410(4) 0.0699(8) Uani d D 1 . .
H H8 -0.212(3) 0.442(2) -0.073(3) 0.108(13) Uiso d D 1 . .
C C9 0.31325(18) 0.40998(9) 0.3577(2) 0.0307(3) Uani d . 1 . .
C C10 0.58352(18) 0.38016(10) 0.3664(3) 0.0380(4) Uani d . 1 . .
H H10A 0.5957 0.4311 0.3946 0.046 Uiso calc R 1 . .
H H10B 0.6068 0.3718 0.2408 0.046 Uiso calc R 1 . .
C C11 0.68988(18) 0.33965(10) 0.5150(3) 0.0397(4) Uani d . 1 . .
C C12 0.7772(2) 0.30575(14) 0.6294(4) 0.0559(6) Uani d D 1 . .
H H12 0.849(2) 0.2804(13) 0.721(3) 0.070(8) Uiso d D 1 . .

loop_
_atom_site_aniso_label
_atom_site_aniso_U_11
_atom_site_aniso_U_22
_atom_site_aniso_U_33
_atom_site_aniso_U_12
_atom_site_aniso_U_13
_atom_site_aniso_U_23
Br1 0.07831(18) 0.02651(10) 0.04492(13) 0.00475(8) 0.00231(10) -0.00343(6)
O1 0.0484(7) 0.0281(6) 0.0488(7) 0.0041(5) -0.0001(6) 0.0039(5)
N1 0.0277(6) 0.0436(8) 0.0344(7) -0.0079(6) 0.0059(5) -0.0006(6)
N2 0.0261(6) 0.0344(7) 0.0357(7) 0.0063(5) 0.0039(5) 0.0004(5)
N3 0.0234(6) 0.0261(6) 0.0353(6) -0.0012(4) 0.0023(5) 0.0030(5)
C1 0.0402(9) 0.0356(8) 0.0330(8) -0.0124(7) 0.0050(7) -0.0002(6)
C2 0.0437(9) 0.0262(7) 0.0246(7) -0.0018(6) 0.0036(6) -0.0010(5)
C3 0.0291(7) 0.0294(7) 0.0276(7) 0.0028(5) 0.0051(6) 0.0003(5)
C4 0.0248(7) 0.0332(7) 0.0240(6) 0.0005(5) 0.0022(5) -0.0001(5)
C5 0.0237(6) 0.0269(7) 0.0236(6) -0.0015(5) 0.0034(5) 0.0005(5)
C6 0.0346(9) 0.0554(11) 0.0481(10) 0.0163(8) 0.0114(8) -0.0029(9)
C7 0.0306(9) 0.0535(11) 0.0610(12) 0.0143(8) 0.0101(8) 0.0079(9)
C8 0.0452(13) 0.093(2) 0.0672(16) 0.0256(12) 0.0040(11) 0.0159(13)
C9 0.0304(7) 0.0294(7) 0.0286(7) 0.0028(6) -0.0014(6) 0.0018(6)
C10 0.0274(7) 0.0392(9) 0.0457(9) -0.0064(6) 0.0047(7) 0.0103(7)
C11 0.0236(7) 0.0455(9) 0.0482(10) -0.0043(6) 0.0042(7) 0.0049(8)
C12 0.0307(9) 0.0659(14) 0.0661(14) 0.0016(9) 0.0002(9) 0.0171(11)

loop_
_atom_type_symbol
_atom_type_description
_atom_type_scat_dispersion_real
_atom_type_scat_dispersion_imag
_atom_type_scat_source
C C 0.0033 0.0016 'International Tables Vol C Tables 4.2.6.8 and 6.1.1.4'
H H 0.0000 0.0000 'International Tables Vol C Tables 4.2.6.8 and 6.1.1.4'
N N 0.0061 0.0033 'International Tables Vol C Tables 4.2.6.8 and 6.1.1.4'
O O 0.0106 0.0060 'International Tables Vol C Tables 4.2.6.8 and 6.1.1.4'
Br Br -0.2901 2.4595 'International Tables Vol C Tables 4.2.6.8 and 6.1.1.4'

loop_
_geom_angle_atom_site_label_1
_geom_angle_atom_site_label_2
_geom_angle_atom_site_label_3
_geom_angle_site_symmetry_1
_geom_angle_site_symmetry_3
_geom_angle
_geom_angle_publ_flag
C4 N1 C1 . . 114.56(14) ?
C4 N2 C9 . . 110.37(13) ?
C4 N2 C6 . . 126.11(16) ?
C9 N2 C6 . . 123.44(15) ?
C5 N3 C9 . . 109.91(13) ?
C5 N3 C10 . . 127.46(14) ?
C9 N3 C10 . . 122.53(14) ?
N1 C1 C2 . . 122.96(15) ?
N1 C1 H1 . . 118.5 ?
C2 C1 H1 . . 118.5 ?
C1 C2 C3 . . 122.16(15) ?
C1 C2 Br1 . . 119.74(12) ?
C3 C2 Br1 . . 118.10(13) ?
C5 C3 C2 . . 114.86(14) ?
C5 C3 H3 . . 122.6 ?
C2 C3 H3 . . 122.6 ?
N1 C4 N2 . . 126.85(15) ?
N1 C4 C5 . . 126.10(15) ?
N2 C4 C5 . . 107.05(13) ?
C3 C5 N3 . . 133.58(14) ?
C3 C5 C4 . . 119.33(14) ?
N3 C5 C4 . . 107.09(13) ?
N2 C6 C7 . . 113.27(16) ?
N2 C6 H6A . . 108.9 ?
C7 C6 H6A . . 108.9 ?
N2 C6 H6B . . 108.9 ?
C7 C6 H6B . . 108.9 ?
H6A C6 H6B . . 107.7 ?
C8 C7 C6 . . 178.2(3) ?
C7 C8 H8 . . 174(2) ?
O1 C9 N2 . . 126.84(15) ?
O1 C9 N3 . . 127.61(16) ?
N2 C9 N3 . . 105.55(13) ?
N3 C10 C11 . . 111.93(14) ?
N3 C10 H10A . . 109.2 ?
C11 C10 H10A . . 109.2 ?
N3 C10 H10B . . 109.2 ?
C11 C10 H10B . . 109.2 ?
H10A C10 H10B . . 107.9 ?
C12 C11 C10 . . 177.6(2) ?
C11 C12 H12 . . 177.7(17) ?

loop_
_geom_bond_atom_site_label_1
_geom_bond_atom_site_label_2
_geom_bond_site_symmetry_2
_geom_bond_distance
_geom_bond_publ_flag
Br1 C2 . 1.8935(16) ?
O1 C9 . 1.212(2) ?
N1 C4 . 1.319(2) ?
N1 C1 . 1.352(2) ?
N2 C4 . 1.378(2) ?
N2 C9 . 1.389(2) ?
N2 C6 . 1.457(2) ?
N3 C5 . 1.3842(19) ?
N3 C9 . 1.394(2) ?
N3 C10 . 1.459(2) ?
C1 C2 . 1.379(3) ?
C1 H1 . 0.9300 ?
C2 C3 . 1.397(2) ?
C3 C5 . 1.375(2) ?
C3 H3 . 0.9300 ?
C4 C5 . 1.405(2) ?
C6 C7 . 1.463(3) ?
C6 H6A . 0.9700 ?
C6 H6B . 0.9700 ?
C7 C8 . 1.173(3) ?
C8 H8 . 0.948(10) ?
C10 C11 . 1.466(2) ?
C10 H10A . 0.9700 ?
C10 H10B . 0.9700 ?
C11 C12 . 1.179(3) ?
C12 H12 . 0.939(10) ?

loop_
_geom_hbond_atom_site_label_D
_geom_hbond_atom_site_label_H
_geom_hbond_atom_site_label_A
_geom_hbond_site_symmetry_A
_geom_hbond_distance_DH
_geom_hbond_distance_HA
_geom_hbond_distance_DA
_geom_hbond_angle_DHA
_geom_hbond_publ_flag
C8 H8 O1 3_565 0.950(10) 2.53(2) 3.392(3) 151(3) yes
C12 H12 N1 4_666 0.940(10) 2.51(2) 3.346(2) 149(2) yes

loop_
_geom_torsion_atom_site_label_1
_geom_torsion_atom_site_label_2
_geom_torsion_atom_site_label_3
_geom_torsion_atom_site_label_4
_geom_torsion_site_symmetry_1
_geom_torsion_site_symmetry_2
_geom_torsion_site_symmetry_3
_geom_torsion_site_symmetry_4
_geom_torsion
_geom_torsion_publ_flag
C4 N1 C1 C2 . . . . -1.0(2) ?
N1 C1 C2 C3 . . . . 1.4(3) ?
N1 C1 C2 Br1 . . . . -178.53(12) ?
C1 C2 C3 C5 . . . . -0.2(2) ?
Br1 C2 C3 C5 . . . . 179.73(10) ?
C1 N1 C4 N2 . . . . 179.82(15) ?
C1 N1 C4 C5 . . . . -0.5(2) ?
C9 N2 C4 N1 . . . . 179.78(15) ?
C6 N2 C4 N1 . . . . 2.9(3) ?
C9 N2 C4 C5 . . . . 0.05(17) ?
C6 N2 C4 C5 . . . . -176.84(15) ?
C2 C3 C5 N3 . . . . 179.41(15) ?
C2 C3 C5 C4 . . . . -1.2(2) ?
C9 N3 C5 C3 . . . . 177.86(16) ?
C10 N3 C5 C3 . . . . -5.7(3) ?
C9 N3 C5 C4 . . . . -1.58(16) ?
C10 N3 C5 C4 . . . . 174.83(15) ?
N1 C4 C5 C3 . . . . 1.7(2) ?
N2 C4 C5 C3 . . . . -178.61(13) ?
N1 C4 C5 N3 . . . . -178.81(14) ?
N2 C4 C5 N3 . . . . 0.92(16) ?
C4 N2 C6 C7 . . . . -93.3(2) ?
C9 N2 C6 C7 . . . . 90.2(2) ?
C4 N2 C9 O1 . . . . 179.15(16) ?
C6 N2 C9 O1 . . . . -3.9(3) ?
C4 N2 C9 N3 . . . . -0.99(17) ?
C6 N2 C9 N3 . . . . 175.99(15) ?
C5 N3 C9 O1 . . . . -178.56(16) ?
C10 N3 C9 O1 . . . . 4.8(3) ?
C5 N3 C9 N2 . . . . 1.58(17) ?
C10 N3 C9 N2 . . . . -175.03(14) ?
C5 N3 C10 C11 . . . . -45.0(2) ?
C9 N3 C10 C11 . . . . 131.00(17) ?

loop_
_cod_related_entry_id
_cod_related_entry_database
_cod_related_entry_code
1 ChemSpider 24744618
